data_4309127
loop_
_publ_author_name
'Errun Ding'
'Bin Du'
'Fu-Chen Liu'
'Shengming Liu'
'Edward A. Meyers'
'Sheldon G. Shore'

_publ_section_title
;
Preparation and Crystal Structures of a Series of Titanium(III) 9-BBN
Hydroborate Complexes Containing Ti...H Agostic Interactions
;
_journal_name_full 'Inorganic Chemistry'
_journal_page_first 4871
_journal_page_last 4878
_journal_paper_doi 10.1021/ic050422f
_journal_volume 44
_journal_year 2005
_chemical_formula_sum 'C32 H64 B3 O2 Ti'
_chemical_formula_weight 561.16
_chemical_name_systematic
; 
 ? 
;
_space_group_IT_number 15
_symmetry_cell_setting monoclinic
_symmetry_space_group_name_Hall '-C 2yc'
_symmetry_space_group_name_H-M 'C 1 2/c 1'
_atom_sites_solution_hydrogens geom
_atom_sites_solution_primary direct
_atom_sites_solution_secondary difmap
_audit_creation_method SHELXL-97
_cell_angle_alpha 90.00
_cell_angle_beta 94.02
_cell_angle_gamma 90.00
_cell_formula_units_Z 4
_cell_length_a 17.4241(2)
_cell_length_b 10.24600(10)
_cell_length_c 18.5408(2)
_cell_measurement_temperature 200(2)
_cell_volume 3301.90(6)
_computing_cell_refinement 'Bruker XSCANS'
_computing_data_collection 'Bruker XSCANS'
_computing_data_reduction 'Bruker SHELXTL'
_computing_molecular_graphics 'Bruker SHELXTL'
_computing_publication_material 'Bruker SHELXTL'
_computing_structure_refinement 'SHELXL-97 (Sheldrick, 1997)'
_computing_structure_solution 'SHELXS-97 (Sheldrick, 1990)'
_diffrn_ambient_temperature 200(2)
_diffrn_measured_fraction_theta_full 0.999
_diffrn_measured_fraction_theta_max 0.999
_diffrn_measurement_device_type 'Bruker P4'
_diffrn_measurement_method '\w scans'
_diffrn_radiation_monochromator graphite
_diffrn_radiation_source 'fine-focus sealed tube'
_diffrn_radiation_type MoK\a
_diffrn_radiation_wavelength 0.71073
_diffrn_reflns_av_R_equivalents 0.0165
_diffrn_reflns_av_sigmaI/netI 0.0264
_diffrn_reflns_limit_h_max 22
_diffrn_reflns_limit_h_min -22
_diffrn_reflns_limit_k_max 13
_diffrn_reflns_limit_k_min -13
_diffrn_reflns_limit_l_max 24
_diffrn_reflns_limit_l_min -24
_diffrn_reflns_number 7317
_diffrn_reflns_theta_full 27.49
_diffrn_reflns_theta_max 27.49
_diffrn_reflns_theta_min 2.20
_exptl_absorpt_coefficient_mu 0.285
_exptl_absorpt_correction_T_max 0.9776
_exptl_absorpt_correction_T_min 0.9478
_exptl_absorpt_correction_type none
_exptl_crystal_density_diffrn 1.129
_exptl_crystal_density_method 'not measured'
_exptl_crystal_F_000 1236
_exptl_crystal_size_max 0.19
_exptl_crystal_size_mid 0.19
_exptl_crystal_size_min 0.08
_refine_diff_density_max 0.671
_refine_diff_density_min -0.293
_refine_diff_density_rms 0.043
_refine_ls_extinction_method none
_refine_ls_goodness_of_fit_ref 1.047
_refine_ls_hydrogen_treatment mixed
_refine_ls_matrix_type full
_refine_ls_number_parameters 301
_refine_ls_number_reflns 3779
_refine_ls_number_restraints 0
_refine_ls_restrained_S_all 1.047
_refine_ls_R_factor_all 0.0466
_refine_ls_R_factor_gt 0.0365
_refine_ls_shift/su_max 0.001
_refine_ls_shift/su_mean 0.000
_refine_ls_structure_factor_coef Fsqd
_refine_ls_weighting_details 'calc w=1/[\s^2^(Fo^2^)+(0.0476P)^2^+2.4828P] where P=(Fo^2^+2Fc^2^)/3'
_refine_ls_weighting_scheme calc
_refine_ls_wR_factor_gt 0.0913
_refine_ls_wR_factor_ref 0.0968
_reflns_number_gt 3214
_reflns_number_total 3779
_reflns_threshold_expression >2sigma(I)
_cod_data_source_file ic050422fsi20050321_092335_1.cif
_cod_data_source_block out
_cod_depositor_comments
;
The following automatic conversions were performed:
'_symmetry_cell_setting' value 'Monoclinic' changed to 'monoclinic'
according to '/home/saulius/struct/CIF-dictionaries/cif_core.dic'
dictionary named 'cif_core.dic' version 2.4.1 from 2010-06-29.

Automatic conversion script
Id: cif_fix_enum 1527 2010-12-29 10:47:43Z saulius 
;
_cod_original_cell_volume 3301.91(6)
_cod_database_code 4309127

loop_
_symmetry_equiv_pos_as_xyz
'x, y, z'
'-x, y, -z+1/2'
'x+1/2, y+1/2, z'
'-x+1/2, y+1/2, -z+1/2'
'-x, -y, -z'
'x, -y, z-1/2'
'-x+1/2, -y+1/2, -z'
'x+1/2, -y+1/2, z-1/2'

loop_
_atom_site_label
_atom_site_type_symbol
_atom_site_fract_x
_atom_site_fract_y
_atom_site_fract_z
_atom_site_U_iso_or_equiv
_atom_site_adp_type
_atom_site_occupancy
_atom_site_symmetry_multiplicity
_atom_site_calc_flag
_atom_site_refinement_flags
_atom_site_disorder_assembly
_atom_site_disorder_group
Ti Ti 0.5000 0.36541(3) 1.2500 0.01950(11) Uani 1 2 d S . .
B10 B 0.57972(9) 0.29831(15) 1.15391(8) 0.0239(3) Uani 1 1 d . . .
H2 H 0.5436(9) 0.2345(15) 1.1970(8) 0.024(4) Uiso 1 1 d . . .
H1 H 0.5715(10) 0.4003(17) 1.1839(9) 0.031(4) Uiso 1 1 d . . .
C11 C 0.66875(8) 0.25852(15) 1.15353(8) 0.0275(3) Uani 1 1 d . . .
H11A H 0.6945(10) 0.2563(17) 1.2024(10) 0.032(4) Uiso 1 1 d . . .
C12 C 0.67557(10) 0.12112(17) 1.12124(9) 0.0363(4) Uani 1 1 d . . .
H12B H 0.7306(12) 0.099(2) 1.1172(10) 0.048(5) Uiso 1 1 d . . .
H12A H 0.6577(10) 0.0561(19) 1.1560(10) 0.039(5) Uiso 1 1 d . . .
C13 C 0.63134(10) 0.09871(18) 1.04795(10) 0.0390(4) Uani 1 1 d . . .
H13A H 0.6608(11) 0.1350(18) 1.0086(10) 0.041(5) Uiso 1 1 d . . .
H13B H 0.6273(12) -0.001(2) 1.0385(11) 0.051(6) Uiso 1 1 d . . .
C14 C 0.55022(9) 0.15689(17) 1.04188(9) 0.0341(3) Uani 1 1 d . . .
H14B H 0.5174(11) 0.099(2) 1.0695(10) 0.045(5) Uiso 1 1 d . . .
H14A H 0.5307(11) 0.1546(18) 0.9893(11) 0.044(5) Uiso 1 1 d . . .
C15 C 0.54371(8) 0.29686(15) 1.07198(8) 0.0270(3) Uani 1 1 d . . .
H15A H 0.4885(10) 0.3210(17) 1.0684(9) 0.031(4) Uiso 1 1 d . . .
C16 C 0.58549(9) 0.40222(18) 1.02991(9) 0.0337(3) Uani 1 1 d . . .
H16B H 0.5721(11) 0.487(2) 1.0478(10) 0.041(5) Uiso 1 1 d . . .
H16A H 0.5684(11) 0.4028(19) 0.9790(11) 0.041(5) Uiso 1 1 d . . .
C17 C 0.67364(9) 0.39265(19) 1.03530(9) 0.0350(4) Uani 1 1 d . . .
H17A H 0.6945(11) 0.4730(19) 1.0198(10) 0.040(5) Uiso 1 1 d . . .
H17B H 0.6903(11) 0.3240(19) 1.0026(10) 0.039(5) Uiso 1 1 d . . .
C18 C 0.70922(9) 0.36569(17) 1.11187(9) 0.0331(3) Uani 1 1 d . . .
H18B H 0.7632(11) 0.3465(18) 1.1094(10) 0.040(5) Uiso 1 1 d . . .
H18A H 0.7068(10) 0.4494(18) 1.1405(9) 0.033(4) Uiso 1 1 d . . .
B20 B 0.5000 0.6017(2) 1.2500 0.0253(4) Uani 1 2 d S . .
H3 H 0.5265(9) 0.5192(16) 1.2939(9) 0.028(4) Uiso 1 1 d . . .
C21 C 0.56471(9) 0.69268(15) 1.21895(9) 0.0301(3) Uani 1 1 d . . .
H21A H 0.6050(11) 0.6408(18) 1.1997(10) 0.036(5) Uiso 1 1 d . . .
C22 C 0.52713(11) 0.77436(17) 1.15647(9) 0.0383(4) Uani 1 1 d . . .
H22A H 0.5146(11) 0.715(2) 1.1159(11) 0.045(5) Uiso 1 1 d . . .
H22B H 0.5661(13) 0.833(2) 1.1385(12) 0.058(6) Uiso 1 1 d . . .
C23 C 0.45563(12) 0.85064(17) 1.17444(10) 0.0420(4) Uani 1 1 d . . .
H23B H 0.4289(12) 0.879(2) 1.1302(12) 0.051(6) Uiso 1 1 d . . .
H23A H 0.4716(11) 0.932(2) 1.2011(10) 0.041(5) Uiso 1 1 d . . .
C24 C 0.39880(10) 0.77463(17) 1.21789(10) 0.0388(4) Uani 1 1 d . . .
H24B H 0.3699(12) 0.716(2) 1.1820(11) 0.048(5) Uiso 1 1 d . . .
H24A H 0.3597(12) 0.836(2) 1.2370(11) 0.053(6) Uiso 1 1 d . . .
O30 O 0.60037(5) 0.31365(9) 1.31886(5) 0.0251(2) Uani 1 1 d . . .
C31 C 0.66331(9) 0.40082(17) 1.34236(11) 0.0371(4) Uani 1 1 d . . .
H31B H 0.6420(11) 0.462(2) 1.3745(11) 0.048(5) Uiso 1 1 d . . .
H31A H 0.6791(12) 0.449(2) 1.2986(12) 0.055(6) Uiso 1 1 d . . .
C32 C 0.72462(11) 0.3140(2) 1.37906(13) 0.0518(5) Uani 1 1 d . . .
H32B H 0.7537(13) 0.358(2) 1.4179(13) 0.060(6) Uiso 1 1 d . . .
H32A H 0.7638(18) 0.274(3) 1.3402(17) 0.103(10) Uiso 1 1 d . . .
C33 C 0.68010(12) 0.19781(19) 1.40298(12) 0.0491(5) Uani 1 1 d . . .
H33A H 0.7114(12) 0.120(2) 1.4089(11) 0.053(6) Uiso 1 1 d . . .
H33B H 0.6531(16) 0.231(3) 1.4537(15) 0.084(8) Uiso 1 1 d . . .
C34 C 0.61985(9) 0.18057(15) 1.34110(10) 0.0317(3) Uani 1 1 d . . .
H34B H 0.5741(11) 0.1422(17) 1.3565(10) 0.036(5) Uiso 1 1 d . . .
H34A H 0.6385(12) 0.1354(19) 1.3024(11) 0.046(5) Uiso 1 1 d . . .

loop_
_atom_site_aniso_label
_atom_site_aniso_U_11
_atom_site_aniso_U_22
_atom_site_aniso_U_33
_atom_site_aniso_U_23
_atom_site_aniso_U_13
_atom_site_aniso_U_12
Ti 0.01904(17) 0.01802(17) 0.02160(18) 0.000 0.00251(12) 0.000
B10 0.0235(7) 0.0247(8) 0.0239(7) 0.0000(6) 0.0048(6) 0.0008(6)
C11 0.0233(6) 0.0355(8) 0.0237(7) 0.0013(6) 0.0020(5) 0.0034(6)
C12 0.0349(8) 0.0362(9) 0.0382(9) 0.0020(7) 0.0053(7) 0.0130(7)
C13 0.0428(9) 0.0380(9) 0.0370(9) -0.0081(7) 0.0092(7) 0.0059(7)
C14 0.0355(8) 0.0405(9) 0.0263(8) -0.0060(7) 0.0030(6) -0.0015(7)
C15 0.0215(6) 0.0335(8) 0.0263(7) 0.0023(6) 0.0026(5) 0.0030(6)
C16 0.0305(8) 0.0400(9) 0.0304(8) 0.0090(7) 0.0019(6) 0.0034(7)
C17 0.0296(8) 0.0440(10) 0.0319(8) 0.0076(7) 0.0061(6) -0.0027(7)
C18 0.0223(7) 0.0444(9) 0.0329(8) 0.0035(7) 0.0035(6) -0.0017(6)
B20 0.0265(10) 0.0197(10) 0.0291(11) 0.000 -0.0040(9) 0.000
C21 0.0309(7) 0.0243(7) 0.0349(8) -0.0007(6) 0.0017(6) -0.0024(6)
C22 0.0502(10) 0.0323(8) 0.0322(8) 0.0034(7) 0.0021(7) -0.0054(8)
C23 0.0603(11) 0.0301(9) 0.0340(9) 0.0050(7) -0.0084(8) 0.0077(8)
C24 0.0394(9) 0.0318(8) 0.0437(10) -0.0002(7) -0.0073(7) 0.0102(7)
O30 0.0232(5) 0.0204(5) 0.0310(5) 0.0027(4) -0.0023(4) -0.0013(4)
C31 0.0313(8) 0.0296(8) 0.0482(10) 0.0013(7) -0.0132(7) -0.0061(7)
C32 0.0402(10) 0.0413(10) 0.0703(14) 0.0037(10) -0.0223(10) 0.0005(8)
C33 0.0469(10) 0.0411(10) 0.0569(12) 0.0113(9) -0.0134(9) 0.0072(8)
C34 0.0310(8) 0.0215(7) 0.0422(9) 0.0046(6) 0.0008(7) 0.0026(6)

loop_
_atom_type_symbol
_atom_type_description
_atom_type_scat_dispersion_real
_atom_type_scat_dispersion_imag
_atom_type_scat_source
C C 0.0033 0.0016 'International Tables Vol C Tables 4.2.6.8 and 6.1.1.4'
H H 0.0000 0.0000 'International Tables Vol C Tables 4.2.6.8 and 6.1.1.4'
B B 0.0013 0.0007 'International Tables Vol C Tables 4.2.6.8 and 6.1.1.4'
O O 0.0106 0.0060 'International Tables Vol C Tables 4.2.6.8 and 6.1.1.4'
Ti Ti 0.2776 0.4457 'International Tables Vol C Tables 4.2.6.8 and 6.1.1.4'

loop_
_geom_angle_atom_site_label_1
_geom_angle_atom_site_label_2
_geom_angle_atom_site_label_3
_geom_angle
_geom_angle_site_symmetry_1
_geom_angle_site_symmetry_3
_geom_angle_publ_flag
O30 Ti O30 151.55(5) 2_657 . ?
O30 Ti B20 104.22(3) 2_657 . ?
O30 Ti B20 104.22(3) . . ?
O30 Ti B10 83.29(5) 2_657 2_657 ?
O30 Ti B10 88.74(5) . 2_657 ?
B20 Ti B10 106.41(4) . 2_657 ?
O30 Ti B10 88.74(5) 2_657 . ?
O30 Ti B10 83.29(5) . . ?
B20 Ti B10 106.41(4) . . ?
B10 Ti B10 147.18(8) 2_657 . ?
O30 Ti H2 81.6(5) 2_657 . ?
O30 Ti H2 77.9(5) . . ?
B20 Ti H2 136.2(5) . . ?
B10 Ti H2 117.3(5) 2_657 . ?
B10 Ti H2 29.8(5) . . ?
O30 Ti H1 102.2(5) 2_657 . ?
O30 Ti H1 83.3(5) . . ?
B20 Ti H1 78.8(5) . . ?
B10 Ti H1 171.4(5) 2_657 . ?
B10 Ti H1 28.5(5) . . ?
H2 Ti H1 57.8(7) . . ?
O30 Ti H3 130.4(5) 2_657 . ?
O30 Ti H3 77.2(5) . . ?
B20 Ti H3 29.9(5) . . ?
B10 Ti H3 93.3(5) 2_657 . ?
B10 Ti H3 115.6(5) . . ?
H2 Ti H3 139.7(7) . . ?
H1 Ti H3 88.1(7) . . ?
C15 B10 C11 107.93(11) . . ?
C15 B10 Ti 119.40(9) . . ?
C11 B10 Ti 132.58(10) . . ?
C15 B10 H2 115.1(7) . . ?
C11 B10 H2 113.8(7) . . ?
Ti B10 H2 48.3(7) . . ?
C15 B10 H1 113.4(8) . . ?
C11 B10 H1 111.8(8) . . ?
Ti B10 H1 47.2(8) . . ?
H2 B10 H1 94.5(11) . . ?
C12 C11 C18 113.99(13) . . ?
C12 C11 B10 109.60(12) . . ?
C18 C11 B10 107.32(12) . . ?
C12 C11 H11A 107.1(10) . . ?
C18 C11 H11A 106.4(10) . . ?
B10 C11 H11A 112.4(10) . . ?
C13 C12 C11 115.78(13) . . ?
C13 C12 H12B 109.1(11) . . ?
C11 C12 H12B 109.8(12) . . ?
C13 C12 H12A 108.3(11) . . ?
C11 C12 H12A 109.0(11) . . ?
H12B C12 H12A 104.2(16) . . ?
C14 C13 C12 114.29(13) . . ?
C14 C13 H13A 108.8(11) . . ?
C12 C13 H13A 110.0(11) . . ?
C14 C13 H13B 108.6(12) . . ?
C12 C13 H13B 108.8(11) . . ?
H13A C13 H13B 106.1(16) . . ?
C13 C14 C15 115.18(13) . . ?
C13 C14 H14B 107.0(11) . . ?
C15 C14 H14B 108.0(11) . . ?
C13 C14 H14A 107.9(11) . . ?
C15 C14 H14A 110.0(11) . . ?
H14B C14 H14A 108.6(16) . . ?
C16 C15 C14 114.66(13) . . ?
C16 C15 B10 107.78(12) . . ?
C14 C15 B10 108.48(12) . . ?
C16 C15 H15A 106.4(10) . . ?
C14 C15 H15A 107.6(10) . . ?
B10 C15 H15A 112.1(10) . . ?
C17 C16 C15 115.30(13) . . ?
C17 C16 H16B 107.6(11) . . ?
C15 C16 H16B 108.7(11) . . ?
C17 C16 H16A 107.5(11) . . ?
C15 C16 H16A 111.9(12) . . ?
H16B C16 H16A 105.3(16) . . ?
C18 C17 C16 114.17(13) . . ?
C18 C17 H17A 107.3(11) . . ?
C16 C17 H17A 109.0(11) . . ?
C18 C17 H17B 108.9(11) . . ?
C16 C17 H17B 110.0(11) . . ?
H17A C17 H17B 107.2(15) . . ?
C17 C18 C11 115.00(13) . . ?
C17 C18 H18B 109.0(11) . . ?
C11 C18 H18B 111.1(11) . . ?
C17 C18 H18A 107.7(10) . . ?
C11 C18 H18A 107.7(10) . . ?
H18B C18 H18A 105.9(15) . . ?
C21 B20 C21 108.79(17) 2_657 . ?
C21 B20 Ti 125.61(9) 2_657 . ?
C21 B20 Ti 125.61(9) . . ?
C21 B20 H3 113.6(7) 2_657 . ?
C21 B20 H3 113.2(8) . . ?
Ti B20 H3 47.1(8) . . ?
C22 C21 C24 114.02(14) . 2_657 ?
C22 C21 B20 108.31(12) . . ?
C24 C21 B20 107.90(12) 2_657 . ?
C22 C21 H21A 107.6(11) . . ?
C24 C21 H21A 107.9(11) 2_657 . ?
B20 C21 H21A 111.1(11) . . ?
C23 C22 C21 115.15(14) . . ?
C23 C22 H22A 110.1(12) . . ?
C21 C22 H22A 107.6(12) . . ?
C23 C22 H22B 110.6(13) . . ?
C21 C22 H22B 108.7(13) . . ?
H22A C22 H22B 104.0(17) . . ?
C22 C23 C24 114.94(14) . . ?
C22 C23 H23B 108.9(13) . . ?
C24 C23 H23B 108.2(13) . . ?
C22 C23 H23A 109.4(11) . . ?
C24 C23 H23A 109.3(11) . . ?
H23B C23 H23A 105.7(16) . . ?
C23 C24 C21 115.40(14) . 2_657 ?
C23 C24 H24B 105.5(12) . . ?
C21 C24 H24B 109.8(12) 2_657 . ?
C23 C24 H24A 110.1(12) . . ?
C21 C24 H24A 109.0(12) 2_657 . ?
H24B C24 H24A 106.6(17) . . ?
C31 O30 C34 109.47(11) . . ?
C31 O30 Ti 126.02(9) . . ?
C34 O30 Ti 124.07(8) . . ?
O30 C31 C32 105.45(14) . . ?
O30 C31 H31B 105.7(12) . . ?
C32 C31 H31B 113.4(12) . . ?
O30 C31 H31A 107.4(12) . . ?
C32 C31 H31A 115.2(12) . . ?
H31B C31 H31A 108.9(17) . . ?
C33 C32 C31 103.61(15) . . ?
C33 C32 H32B 113.8(14) . . ?
C31 C32 H32B 112.4(13) . . ?
C33 C32 H32A 104.7(16) . . ?
C31 C32 H32A 111.9(16) . . ?
H32B C32 H32A 110(2) . . ?
C32 C33 C34 102.36(15) . . ?
C32 C33 H33A 112.7(13) . . ?
C34 C33 H33A 110.3(13) . . ?
C32 C33 H33B 105.0(14) . . ?
C34 C33 H33B 111.0(14) . . ?
H33A C33 H33B 114.6(19) . . ?
O30 C34 C33 103.96(13) . . ?
O30 C34 H34B 106.8(11) . . ?
C33 C34 H34B 111.9(11) . . ?
O30 C34 H34A 109.5(12) . . ?
C33 C34 H34A 112.4(13) . . ?
H34B C34 H34A 111.8(16) . . ?

loop_
_geom_bond_atom_site_label_1
_geom_bond_atom_site_label_2
_geom_bond_distance
_geom_bond_site_symmetry_2
_geom_bond_publ_flag
Ti O30 2.1580(9) 2_657 ?
Ti O30 2.1580(9) . ?
Ti B20 2.421(2) . ?
Ti B10 2.4337(15) 2_657 ?
Ti B10 2.4337(15) . ?
Ti H2 1.857(15) . ?
Ti H1 1.843(17) . ?
Ti H3 1.819(16) . ?
B10 C15 1.603(2) . ?
B10 C11 1.604(2) . ?
B10 H2 1.237(16) . ?
B10 H1 1.197(17) . ?
C11 C12 1.538(2) . ?
C11 C18 1.541(2) . ?
C11 H11A 0.982(18) . ?
C12 C13 1.532(2) . ?
C12 H12B 0.99(2) . ?
C12 H12A 0.992(19) . ?
C13 C14 1.531(2) . ?
C13 H13A 0.99(2) . ?
C13 H13B 1.04(2) . ?
C14 C15 1.546(2) . ?
C14 H14B 0.99(2) . ?
C14 H14A 1.010(19) . ?
C15 C16 1.544(2) . ?
C15 H15A 0.991(18) . ?
C16 C17 1.535(2) . ?
C16 H16B 0.96(2) . ?
C16 H16A 0.97(2) . ?
C17 C18 1.534(2) . ?
C17 H17A 0.95(2) . ?
C17 H17B 0.99(2) . ?
C18 H18B 0.97(2) . ?
C18 H18A 1.011(19) . ?
B20 C21 1.601(2) 2_657 ?
B20 C21 1.601(2) . ?
B20 H3 1.240(16) . ?
C21 C22 1.538(2) . ?
C21 C24 1.541(2) 2_657 ?
C21 H21A 0.968(19) . ?
C22 C23 1.527(3) . ?
C22 H22A 0.98(2) . ?
C22 H22B 0.98(2) . ?
C23 C24 1.532(3) . ?
C23 H23B 0.96(2) . ?
C23 H23A 1.00(2) . ?
C24 C21 1.541(2) 2_657 ?
C24 H24B 1.00(2) . ?
C24 H24A 1.01(2) . ?
O30 C31 1.4572(18) . ?
O30 C34 1.4577(17) . ?
C31 C32 1.515(2) . ?
C31 H31B 0.96(2) . ?
C31 H31A 1.00(2) . ?
C32 C33 1.504(3) . ?
C32 H32B 0.96(2) . ?
C32 H32A 1.10(3) . ?
C33 C34 1.510(2) . ?
C33 H33A 0.97(2) . ?
C33 H33B 1.13(3) . ?
C34 H34B 0.950(19) . ?
C34 H34A 0.93(2) . ?
